data_2007141
loop_
_publ_author_name
'Garcia, J. Gabriel'
'Asfaw, Bruktawit'
'Rodriguez, Augusto'
'Fronczek, Frank R.'

_publ_section_title
;
 4-Nitro-1-(trimethylsilylethynyl)benzene
;
_journal_issue 4
_journal_name_full 'Acta Crystallographica Section C'
_journal_page_first 489
_journal_page_last 491
_journal_paper_doi 10.1107/S0108270197012407
_journal_volume 54
_journal_year 1998
_chemical_formula_sum 'C11 H13 N O2 Si'
_chemical_formula_weight 219.32
_chemical_name_systematic ' ?'
_space_group_IT_number 62
_symmetry_cell_setting orthorhombic
_symmetry_space_group_name_Hall '-P 2ac 2n'
_symmetry_space_group_name_H-M 'P n m a'
_atom_type_scat_source IntTabIV
_cell_angle_alpha 90
_cell_angle_beta 90
_cell_angle_gamma 90
_cell_formula_units_Z 4
_cell_length_a 10.3139(9)
_cell_length_b 7.3105(5)
_cell_length_c 16.7350(10)
_cell_measurement_reflns_used 25
_cell_measurement_temperature 298
_cell_measurement_theta_max 28
_cell_measurement_theta_min 9
_cell_volume 1261.82(16)
_computing_cell_refinement 'CAD-4 Operations Manual'
_computing_data_collection 'CAD-4 Operations Manual (Enraf-Nonius, 1977)'
_computing_data_reduction 'PROCESS in MolEN (Fair, 1990)'
_computing_molecular_graphics 'ORTEPII (Johnson, 1976)'
_computing_publication_material 'CIF IN in MolEN'
_computing_structure_refinement 'LSFM in MolEN'
_computing_structure_solution 'MULTAN80 (Main et al., 1980)'
_diffrn_measurement_device 'Enraf-Nonius CAD-4'
_diffrn_measurement_method \q/2\q
_diffrn_radiation_type CuK\a
_diffrn_radiation_wavelength 1.54184
_diffrn_reflns_av_R_equivalents 0.019
_diffrn_reflns_limit_h_max 12
_diffrn_reflns_limit_h_min 0
_diffrn_reflns_limit_k_max 9
_diffrn_reflns_limit_k_min 0
_diffrn_reflns_limit_l_max 20
_diffrn_reflns_limit_l_min -9
_diffrn_reflns_number 2606
_diffrn_reflns_theta_max 75
_diffrn_standards_decay_% 1.6
_diffrn_standards_interval_time 120
_diffrn_standards_number 3
_exptl_absorpt_coefficient_mu 1.50
_exptl_absorpt_correction_T_max 0.823
_exptl_absorpt_correction_T_min 0.773
_exptl_absorpt_correction_type \y_scans_(North,_Phillips_&_Mathews,_1968)
_exptl_crystal_colour yellow
_exptl_crystal_density_diffrn 1.154
_exptl_crystal_density_method 'not measured'
_exptl_crystal_description needle
_exptl_crystal_F_000 464
_exptl_crystal_size_max 0.48
_exptl_crystal_size_mid 0.22
_exptl_crystal_size_min 0.13
_refine_diff_density_max 0.15
_refine_diff_density_min -0.16
_refine_ls_extinction_coef 4.6E-6(3)
_refine_ls_extinction_method isotropic_(Zachariasen,_1963)
_refine_ls_goodness_of_fit_obs 2.17
_refine_ls_hydrogen_treatment 'H atoms calculated, with U = 1.3U of the bonded atom'
_refine_ls_number_parameters 89
_refine_ls_number_reflns 1027
_refine_ls_R_factor_obs .046
_refine_ls_shift/esd_max 0.07
_refine_ls_structure_factor_coef F
_refine_ls_weighting_details 'w = 4Fo^2^/[\s^2^(Fo^2^) + 0.0004Fo^4^]'
_refine_ls_weighting_scheme calc
_refine_ls_wR_factor_obs .051
_reflns_number_observed 1027
_reflns_number_total 1405
_reflns_observed_criterion I>\s(I)
_cod_data_source_file bk1347.cif
_cod_data_source_block Gabriel89
_cod_depositor_comments
;
The following automatic conversions were performed:

'_refine_ls_weighting_scheme' value 'w = 4Fo^2^/[\s^2^(Fo^2^) +
0.0004Fo^4^]' was changed to 'calc'. New tag
'_refine_ls_weighting_details' was created. The value of the new tag
was set to 'w = 4Fo^2^/[\s^2^(Fo^2^) + 0.0004Fo^4^]'.

Automatic conversion script
Id: cif_fix_values 3143 2015-03-26 13:38:13Z robertas 
;
_cod_original_cell_volume 1261.8(3)
_cod_original_formula_sum 'C11 H13 N1 O2 Si1'
_cod_database_code 2007141

loop_
_symmetry_equiv_pos_as_xyz
x,y,z
-x,-y,-z
1/2+x,y,1/2-z
-1/2-x,-y,-1/2+z
x,1/2-y,z
-x,-1/2+y,-z
1/2-x,1/2+y,1/2+z
-1/2+x,-1/2-y,-1/2-z

loop_
_atom_site_aniso_label
_atom_site_aniso_U_11
_atom_site_aniso_U_22
_atom_site_aniso_U_33
_atom_site_aniso_U_12
_atom_site_aniso_U_13
_atom_site_aniso_U_23
Si .0728(5) .0991(7) .0663(4) .0000 .0148(4) .0000
O1 .0680(10) .209(3) .186(3) .0000 .028(2) .0000
O2 .123(2) .369(5) .101(2) .0000 .050(2) .0000
N .079(2) .133(3) .107(2) .0000 .026(2) .0000
C1 .074(2) .100(3) .072(2) .0000 .006(2) .0000
C2 .071(2) .098(3) .068(2) .0000 .008(2) .0000
C3 .0600(10) .075(2) .0620(10) .0000 .0050(10) .0000
C4 .077(2) .115(3) .059(2) .0000 -.006(2) .0000
C5 .056(2) .111(3) .090(2) .0000 -.008(2) .0000
C6 .060(2) .084(2) .072(2) .0000 .0080(10) .0000
C7 .071(2) .111(3) .0570(10) .0000 .0040(10) .0000
C8 .060(2) .099(2) .066(2) .0000 -.0040(10) .0000
C9 .129(3) .201(5) .070(2) .0000 .008(2) .0000
C10 .093(2) .130(3) .143(2) .012(2) .025(2) .019(2)

loop_
_atom_site_label
_atom_site_fract_x
_atom_site_fract_y
_atom_site_fract_z
_atom_site_U_iso_or_equiv
_atom_site_thermal_displace_type
_atom_site_calc_flag
Si .47230(8) .2500 -.14033(5) .0794(3) Uani ?
O1 -.3165(2) .2500 .1330(2) .1550(10) Uani ?
O2 -.1936(3) .2500 .2321(2) .198(2) Uani ?
N -.2104(2) .2500 .1627(2) .1060(10) Uani ?
C1 .3218(3) .2500 -.0814(2) .0820(10) Uani ?
C2 .2260(3) .2500 -.0407(2) .0790(10) Uani ?
C3 .1143(2) .2500 .01030(10) .0656(8) Uani ?
C4 -.0108(3) .2500 -.0206(2) .0840(10) Uani ?
C5 -.1167(3) .2500 .0286(2) .0860(10) Uani ?
C6 -.0966(3) .2500 .1094(2) .0718(9) Uani ?
C7 .0235(3) .2500 .1419(2) .0790(10) Uani ?
C8 .1292(3) .2500 .0926(2) .0750(10) Uani ?
C9 .4288(4) .2500 -.2464(2) .133(2) Uani ?
C10 .5687(2) .0470(4) -.1145(2) .1220(10) Uani ?
H4 -.0230 .2500 -.0768 .1087 Uiso calc
H5 -.2020 .2500 .0072 .1113 Uiso calc
H7 .0343 .2500 .1983 .1033 Uiso calc
H8 .2138 .2500 .1150 .0976 Uiso calc
H9a .5055 .2500 -.2778 .1735 Uiso calc
H9b .3792 .1439 -.2582 .1735 Uiso calc
H10a .6465 .0467 -.1449 .1589 Uiso calc
H10b .5892 .0496 -.0592 .1589 Uiso calc
H10c .5202 -.0602 -.1261 .1589 Uiso calc

loop_
_geom_angle_atom_site_label_1
_geom_angle_atom_site_label_2
_geom_angle_atom_site_label_3
_geom_angle_site_symmetry_3
_geom_angle
_geom_angle_publ_flag
C1 Si C9 . 108.2(2) ?
C1 Si C10 . 109.3(2) ?
C9 Si C10 . 111.1(2) ?
C10 Si C10 5 107.7(2) ?
O1 N O2 . 122.9(3) yes
O1 N C6 . 118.4(3) ?
O2 N C6 . 118.7(3) ?
Si C1 C2 . 177.9(3) yes
C1 C2 C3 . 178.0(3) ?
C2 C3 C4 . 121.7(2) ?
C2 C3 C8 . 120.2(2) ?
C4 C3 C8 . 118.1(2) ?
C3 C4 C5 . 121.2(3) ?
C4 C5 C6 . 118.3(3) ?
N C6 C5 . 118.5(2) ?
N C6 C7 . 119.0(3) ?
C5 C6 C7 . 122.4(3) ?
C6 C7 C8 . 119.1(3) ?
C3 C8 C7 . 120.8(3) ?

loop_
_geom_bond_atom_site_label_1
_geom_bond_atom_site_label_2
_geom_bond_distance
_geom_bond_publ_flag
Si C1 1.839(3) ?
Si C9 1.831(4) ?
Si C10 1.838(3) ?
O1 N 1.201(4) yes
O2 N 1.175(4) yes
N C6 1.474(4) ?
C1 C2 1.199(4) yes
C2 C3 1.434(4) ?
C3 C4 1.390(4) ?
C3 C8 1.386(4) ?
C4 C5 1.368(4) ?
C5 C6 1.367(4) ?
C6 C7 1.354(4) ?
C7 C8 1.367(4) ?
